data_7220463
loop_
_publ_author_name
'Ertl, Cathrin D.'
'Cerd\'a, Jes\'us'
'Junquera-Hern\'andez, Jos\'e M.'
'Perteg\'as, Antonio'
'Bolink, Henk J.'
'Constable, Edwin C.'
'Neuburger, Markus'
'Ort\'i, Enrique'
'Housecroft, Catherine E.'

_publ_section_title
;
 Colour tuning by the ring roundabout: [Ir(C^N)2(N^N)]+emitters with
 sulfonyl-substituted cyclometallating ligands
;
_journal_issue 53
_journal_name_full 'RSC Adv.'
_journal_page_first 42815
_journal_paper_doi 10.1039/C5RA07940C
_journal_volume 5
_journal_year 2015
_chemical_formula_moiety 'C34 H25 Ir N5 O4 S2, F6 P, C2 H3 N'
_chemical_formula_sum 'C36 H28 F6 Ir N6 O4 P S2'
_chemical_formula_weight 1009.97
_space_group_IT_number 15
_symmetry_cell_setting monoclinic
_symmetry_space_group_name_Hall '-C 2yc'
_symmetry_space_group_name_H-M 'C 1 2/c 1'
_atom_sites_solution_hydrogens difmap
_atom_sites_solution_primary other
_audit_update_record
;
2015-03-24 deposited with the CCDC.
2015-05-01 downloaded from the CCDC.
;
_cell_angle_alpha 90
_cell_angle_beta 109.755(4)
_cell_angle_gamma 90
_cell_formula_units_Z 8
_cell_length_a 25.335(3)
_cell_length_b 12.8383(13)
_cell_length_c 24.821(3)
_cell_measurement_reflns_used 9253
_cell_measurement_temperature 123
_cell_measurement_theta_max 69
_cell_measurement_theta_min 4
_cell_volume 7598.1(15)
_computing_cell_refinement 'Apex2 (Bruker AXS, 2006)'
_computing_data_collection 'Apex2 (Bruker AXS, 2006)'
_computing_data_reduction 'Apex2 (Bruker AXS, 2006)'
_computing_molecular_graphics 'CAMERON (Watkin et al., 1996)'
_computing_publication_material 'CRYSTALS (Betteridge et al., 2003)'
_computing_structure_refinement 'CRYSTALS (Betteridge et al., 2003)'
_computing_structure_solution 'Superflip (Palatinus & Chapuis, 2007)'
_diffrn_ambient_temperature 123
_diffrn_measured_fraction_theta_full 0.995
_diffrn_measured_fraction_theta_max 0.985
_diffrn_measurement_device Area
_diffrn_measurement_device_type 'Bruker Kappa Apex2'
_diffrn_measurement_method '\f & \w scans'
_diffrn_radiation_monochromator graphite
_diffrn_radiation_type 'Cu K\a'
_diffrn_radiation_wavelength 1.54178
_diffrn_reflns_av_R_equivalents 0.049
_diffrn_reflns_limit_h_max 30
_diffrn_reflns_limit_h_min -30
_diffrn_reflns_limit_k_max 15
_diffrn_reflns_limit_k_min -15
_diffrn_reflns_limit_l_max 27
_diffrn_reflns_limit_l_min -30
_diffrn_reflns_number 50748
_diffrn_reflns_theta_full 66.500
_diffrn_reflns_theta_max 69.113
_diffrn_reflns_theta_min 3.707
_diffrn_standards_number 0
_exptl_absorpt_coefficient_mu 8.920
_exptl_absorpt_correction_T_max 0.77
_exptl_absorpt_correction_T_min 0.37
_exptl_absorpt_correction_type multi-scan
_exptl_absorpt_process_details 'SADABS (Siemens, 1996)'
_exptl_crystal_colour yellow
_exptl_crystal_density_diffrn 1.766
_exptl_crystal_density_method 'not measured'
_exptl_crystal_description plate
_exptl_crystal_F_000 3967.986
_exptl_crystal_size_max 0.190
_exptl_crystal_size_mid 0.110
_exptl_crystal_size_min 0.030
_refine_diff_density_max 0.98
_refine_diff_density_min -0.57
_refine_ls_extinction_method None
_refine_ls_goodness_of_fit_ref 1.0886
_refine_ls_hydrogen_treatment constr
_refine_ls_matrix_type full
_refine_ls_number_parameters 505
_refine_ls_number_reflns 6361
_refine_ls_number_restraints 0
_refine_ls_R_factor_all 0.0251
_refine_ls_R_factor_gt 0.0239
_refine_ls_shift/su_max 0.0035958
_refine_ls_shift/su_mean 0.0000854
_refine_ls_structure_factor_coef F
_refine_ls_weighting_details
;
 Method, part 1, Chebychev polynomial, (Watkin, 1994, Prince, 1982) 
 [weight] = 1.0/[A~0~*T~0~(x)+A~1~*T~1~(x) ... +A~n-1~]*T~n-1~(x)] 
 where A~i~ are the Chebychev coefficients listed below and x= Fcalc/Fmax 
 Method = Robust Weighting (Prince, 1982) 
 W = [weight] * [1-(deltaF/6*sigmaF)^2^]^2^ 
 A~i~ are: 
 0.157 0.108 0.539E-01 
;
_refine_ls_weighting_scheme calc
_refine_ls_wR_factor_all 0.0282
_refine_ls_wR_factor_gt 0.0257
_refine_ls_wR_factor_ref 0.0248
_reflns_limit_h_max 28
_reflns_limit_h_min -30
_reflns_limit_k_max 15
_reflns_limit_k_min 0
_reflns_limit_l_max 30
_reflns_limit_l_min 0
_reflns_number_gt 6664
_reflns_number_total 6985
_reflns_threshold_expression I>2.0\s(I)
_oxford_diffrn_Wilson_B_factor 0.00
_oxford_diffrn_Wilson_scale 0.00
_oxford_refine_ls_r_factor_ref 0.0226
_oxford_refine_ls_scale 0.02954(2)
_oxford_reflns_number_all 6954
_oxford_reflns_threshold_expression_ref I>3.0\s(I)
_cod_data_source_file c5ra07940c2.cif
_cod_data_source_block 1
_cod_depositor_comments
;
The following automatic conversions were performed:

'_atom_sites_solution_primary' value 'Other' changed to 'other'
according to
/usr/data/users/saulius/crontab/automatic-downloads/rss-feeds/RSC/lib/dictionaries/cif_core.dic
dictionary named 'cif_core.dic' version 2.4.2 from 2011-04-26.

Automatic conversion script
Id: cif_fix_values 3271 2015-04-21 07:52:19Z andrius 
;
_cod_original_cell_volume 7598.2(8)
_cod_original_sg_symbol_H-M 'C 2/c'
_cod_original_formula_sum 'C36 H28 F6 Ir1 N6 O4 P1 S2'
_cod_database_code 7220463

loop_
_symmetry_equiv_pos_as_xyz
x,y,z
-x,-y,-z
x+1/2,y+1/2,z
-x+1/2,-y+1/2,-z
-x,y,-z+1/2
x,-y,z+1/2
-x+1/2,y+1/2,-z+1/2
x+1/2,-y+1/2,z+1/2

loop_
_atom_site_label
_atom_site_type_symbol
_atom_site_fract_x
_atom_site_fract_y
_atom_site_fract_z
_atom_site_U_iso_or_equiv
_atom_site_occupancy
_atom_site_adp_type
_atom_site_refinement_flags_posn
Ir1 Ir 0.308518(4) 0.614848(8) 0.697734(4) 0.0118 1.0000 Uani .
N1 N 0.26765(9) 0.47772(17) 0.65382(9) 0.0147 1.0000 Uani .
N2 N 0.31669(9) 0.51456(17) 0.59280(9) 0.0165 1.0000 Uani .
N3 N 0.34086(9) 0.59558(17) 0.62971(9) 0.0166 1.0000 Uani .
N4 N 0.37961(9) 0.54781(16) 0.75320(9) 0.0157 1.0000 Uani .
N5 N 0.23954(8) 0.69696(16) 0.64965(9) 0.0139 1.0000 Uani .
C1 C 0.22911(11) 0.4231(2) 0.66862(11) 0.0179 1.0000 Uani .
C2 C 0.19408(11) 0.3512(2) 0.63275(12) 0.0207 1.0000 Uani .
C3 C 0.19804(11) 0.3364(2) 0.57888(12) 0.0220 1.0000 Uani .
C4 C 0.23798(11) 0.3899(2) 0.56333(11) 0.0207 1.0000 Uani .
C5 C 0.27325(10) 0.4586(2) 0.60285(10) 0.0154 1.0000 Uani .
C6 C 0.34385(11) 0.5016(2) 0.55387(11) 0.0195 1.0000 Uani .
C7 C 0.38477(11) 0.5758(2) 0.56614(11) 0.0215 1.0000 Uani .
C8 C 0.38148(11) 0.6335(2) 0.61300(11) 0.0195 1.0000 Uani .
C9 C 0.32940(13) 0.4209(3) 0.50804(12) 0.0287 1.0000 Uani .
C10 C 0.41567(12) 0.7243(2) 0.64209(14) 0.0283 1.0000 Uani .
C11 C 0.39412(11) 0.4473(2) 0.75213(12) 0.0201 1.0000 Uani .
C12 C 0.44082(12) 0.4054(2) 0.79302(13) 0.0265 1.0000 Uani .
C13 C 0.47276(12) 0.4680(2) 0.83767(13) 0.0285 1.0000 Uani .
C14 C 0.45904(12) 0.5721(2) 0.83779(13) 0.0259 1.0000 Uani .
C15 C 0.41362(11) 0.6122(2) 0.79418(11) 0.0174 1.0000 Uani .
C16 C 0.39743(10) 0.7221(2) 0.78469(11) 0.0158 1.0000 Uani .
C17 C 0.43029(11) 0.8032(2) 0.81647(11) 0.0186 1.0000 Uani .
C18 C 0.41385(11) 0.9049(2) 0.80066(11) 0.0189 1.0000 Uani .
C19 C 0.36551(11) 0.9273(2) 0.75490(11) 0.0192 1.0000 Uani .
C20 C 0.33310(10) 0.8465(2) 0.72378(11) 0.0176 1.0000 Uani .
C21 C 0.34833(10) 0.7425(2) 0.73711(10) 0.0146 1.0000 Uani .
C22 C 0.42922(14) 1.0296(3) 0.89648(14) 0.0334 1.0000 Uani .
C23 C 0.23193(11) 0.7337(2) 0.59684(11) 0.0196 1.0000 Uani .
C24 C 0.18618(12) 0.7932(2) 0.56696(12) 0.0257 1.0000 Uani .
C25 C 0.14580(12) 0.8143(2) 0.59190(12) 0.0268 1.0000 Uani .
C26 C 0.15337(11) 0.7763(2) 0.64620(11) 0.0221 1.0000 Uani .
C27 C 0.20119(10) 0.7192(2) 0.67527(10) 0.0147 1.0000 Uani .
C28 C 0.21622(10) 0.67860(19) 0.73393(10) 0.0144 1.0000 Uani .
C29 C 0.18340(10) 0.69625(19) 0.76820(11) 0.0152 1.0000 Uani .
C30 C 0.20104(11) 0.6561(2) 0.82365(11) 0.0175 1.0000 Uani .
C31 C 0.24898(11) 0.5962(2) 0.84358(11) 0.0191 1.0000 Uani .
C32 C 0.28188(11) 0.5802(2) 0.80932(11) 0.0173 1.0000 Uani .
C33 C 0.26726(11) 0.62261(19) 0.75412(11) 0.0149 1.0000 Uani .
C34 C 0.10319(14) 0.6008(3) 0.84738(14) 0.0332 1.0000 Uani .
S1 S 0.45501(3) 1.00817(5) 0.83949(3) 0.0226 1.0000 Uani .
S2 S 0.16119(3) 0.68597(5) 0.86814(3) 0.0180 1.0000 Uani .
O1 O 0.51166(8) 0.97126(17) 0.86336(10) 0.0331 1.0000 Uani .
O2 O 0.44346(10) 1.09958(16) 0.80367(10) 0.0322 1.0000 Uani .
O3 O 0.19511(8) 0.66274(17) 0.92639(8) 0.0261 1.0000 Uani .
O4 O 0.14022(8) 0.79023(16) 0.85465(8) 0.0247 1.0000 Uani .
H11 H 0.2257 0.4339 0.7044 0.0218 1.0000 Uiso R
H21 H 0.1689 0.3145 0.6447 0.0250 1.0000 Uiso R
H31 H 0.1747 0.2900 0.5537 0.0269 1.0000 Uiso R
H41 H 0.2406 0.3820 0.5279 0.0250 1.0000 Uiso R
H71 H 0.4102 0.5866 0.5474 0.0259 1.0000 Uiso R
H91 H 0.3567 0.4230 0.4892 0.0436 1.0000 Uiso R
H92 H 0.3294 0.3544 0.5244 0.0438 1.0000 Uiso R
H93 H 0.2930 0.4358 0.4807 0.0437 1.0000 Uiso R
H101 H 0.4418 0.7034 0.6785 0.0428 1.0000 Uiso R
H102 H 0.4352 0.7523 0.6190 0.0424 1.0000 Uiso R
H103 H 0.3922 0.7774 0.6480 0.0427 1.0000 Uiso R
H111 H 0.3712 0.4056 0.7235 0.0245 1.0000 Uiso R
H121 H 0.4500 0.3370 0.7909 0.0321 1.0000 Uiso R
H131 H 0.5031 0.4408 0.8665 0.0349 1.0000 Uiso R
H141 H 0.4802 0.6162 0.8672 0.0304 1.0000 Uiso R
H171 H 0.4625 0.7894 0.8467 0.0224 1.0000 Uiso R
H191 H 0.3551 0.9950 0.7453 0.0229 1.0000 Uiso R
H201 H 0.3004 0.8628 0.6934 0.0207 1.0000 Uiso R
H231 H 0.2582 0.7189 0.5794 0.0240 1.0000 Uiso R
H241 H 0.1833 0.8194 0.5311 0.0311 1.0000 Uiso R
H251 H 0.1143 0.8530 0.5723 0.0330 1.0000 Uiso R
H261 H 0.1268 0.7884 0.6631 0.0269 1.0000 Uiso R
H291 H 0.1508 0.7351 0.7547 0.0183 1.0000 Uiso R
H311 H 0.2592 0.5661 0.8794 0.0232 1.0000 Uiso R
H321 H 0.3143 0.5405 0.8243 0.0208 1.0000 Uiso R
P1 P 0.47138(3) 0.72793(6) 0.99989(3) 0.0303 1.0000 Uani .
F1 F 0.42308(9) 0.7210(2) 0.93929(9) 0.0582 1.0000 Uani .
F2 F 0.46016(12) 0.61130(19) 1.01170(14) 0.0746 1.0000 Uani .
F3 F 0.51899(9) 0.73469(18) 1.06146(9) 0.0499 1.0000 Uani .
F4 F 0.48190(12) 0.8482(2) 0.99055(12) 0.0735 1.0000 Uani .
F5 F 0.42577(10) 0.7637(2) 1.02751(11) 0.0630 1.0000 Uani .
F6 F 0.51643(10) 0.6958(3) 0.97216(12) 0.0811 1.0000 Uani .
N6 N 0.70442(17) 0.8941(3) 0.96388(18) 0.0584 1.0000 Uani .
C35 C 0.66435(16) 0.9161(3) 0.97174(14) 0.0381 1.0000 Uani .
C36 C 0.61412(16) 0.9455(4) 0.98336(16) 0.0507 1.0000 Uani .
H361 H 0.6180 1.0141 0.9990 0.0771 1.0000 Uiso R
H362 H 0.5824 0.9421 0.9492 0.0769 1.0000 Uiso R
H363 H 0.6075 0.8978 1.0097 0.0774 1.0000 Uiso R

loop_
_atom_site_aniso_label
_atom_site_aniso_U_11
_atom_site_aniso_U_22
_atom_site_aniso_U_33
_atom_site_aniso_U_23
_atom_site_aniso_U_13
_atom_site_aniso_U_12
Ir1 0.01237(6) 0.01150(6) 0.01066(6) -0.00021(4) 0.00271(4) -0.00064(4)
N1 0.0141(10) 0.0159(10) 0.0128(10) -0.0013(8) 0.0027(8) 0.0000(8)
N2 0.0174(10) 0.0189(11) 0.0119(10) -0.0016(8) 0.0032(8) 0.0007(8)
N3 0.0154(10) 0.0185(11) 0.0154(10) -0.0015(8) 0.0043(8) -0.0004(8)
N4 0.0160(10) 0.0137(10) 0.0170(10) 0.0008(8) 0.0051(8) -0.0005(8)
N5 0.0137(10) 0.0145(10) 0.0122(10) 0.0009(8) 0.0029(8) -0.0020(8)
C1 0.0207(12) 0.0167(12) 0.0181(13) -0.0001(10) 0.0088(10) -0.0008(10)
C2 0.0186(12) 0.0168(12) 0.0265(14) -0.0008(11) 0.0076(11) -0.0013(10)
C3 0.0176(12) 0.0185(13) 0.0258(14) -0.0069(11) 0.0021(11) -0.0005(10)
C4 0.0199(13) 0.0248(14) 0.0153(13) -0.0041(10) 0.0032(10) 0.0011(11)
C5 0.0132(11) 0.0181(12) 0.0133(12) 0.0020(10) 0.0026(9) 0.0029(9)
C6 0.0192(13) 0.0260(14) 0.0124(12) 0.0031(10) 0.0040(10) 0.0044(10)
C7 0.0172(12) 0.0313(15) 0.0176(13) 0.0053(11) 0.0079(10) 0.0039(11)
C8 0.0159(12) 0.0216(14) 0.0206(13) 0.0047(10) 0.0054(10) 0.0016(10)
C9 0.0306(15) 0.0421(18) 0.0164(13) -0.0069(12) 0.0118(12) -0.0001(13)
C10 0.0250(14) 0.0283(15) 0.0367(17) -0.0018(13) 0.0172(13) -0.0081(12)
C11 0.0213(13) 0.0152(13) 0.0237(13) -0.0018(10) 0.0073(11) -0.0003(10)
C12 0.0228(14) 0.0161(13) 0.0373(17) 0.0038(12) 0.0057(12) 0.0038(11)
C13 0.0199(13) 0.0220(14) 0.0348(16) 0.0061(12) -0.0023(12) 0.0035(11)
C14 0.0212(13) 0.0215(14) 0.0284(15) -0.0016(12) -0.0001(11) -0.0019(11)
C15 0.0143(12) 0.0184(13) 0.0178(13) 0.0000(10) 0.0031(10) -0.0023(10)
C16 0.0157(12) 0.0141(12) 0.0167(12) -0.0007(9) 0.0042(10) -0.0006(10)
C17 0.0137(12) 0.0200(13) 0.0199(13) -0.0009(10) 0.0031(10) -0.0002(10)
C18 0.0176(12) 0.0174(13) 0.0205(13) -0.0028(10) 0.0049(10) -0.0046(10)
C19 0.0213(13) 0.0144(12) 0.0230(13) 0.0013(10) 0.0087(11) 0.0012(10)
C20 0.0164(12) 0.0177(13) 0.0167(12) 0.0026(10) 0.0032(10) 0.0007(10)
C21 0.0143(11) 0.0158(12) 0.0143(12) -0.0017(9) 0.0056(9) -0.0015(9)
C22 0.0408(18) 0.0299(16) 0.0297(16) -0.0097(13) 0.0119(14) -0.0081(14)
C23 0.0188(12) 0.0252(14) 0.0153(12) 0.0041(10) 0.0063(10) 0.0013(10)
C24 0.0271(14) 0.0319(16) 0.0172(13) 0.0083(11) 0.0064(11) 0.0018(12)
C25 0.0181(13) 0.0350(17) 0.0239(14) 0.0096(12) 0.0028(11) 0.0073(12)
C26 0.0178(13) 0.0288(15) 0.0202(13) 0.0043(11) 0.0072(11) 0.0033(11)
C27 0.0139(11) 0.0161(12) 0.0134(12) -0.0005(9) 0.0040(9) -0.0022(9)
C28 0.0168(12) 0.0120(12) 0.0136(12) -0.0010(9) 0.0041(9) -0.0033(9)
C29 0.0156(11) 0.0118(11) 0.0176(12) -0.0004(9) 0.0048(10) -0.0015(9)
C30 0.0211(12) 0.0175(12) 0.0143(12) -0.0030(10) 0.0066(10) -0.0054(10)
C31 0.0235(13) 0.0181(13) 0.0140(12) 0.0022(10) 0.0041(10) -0.0013(10)
C32 0.0199(12) 0.0160(12) 0.0142(12) 0.0011(10) 0.0034(10) 0.0013(10)
C33 0.0164(12) 0.0123(12) 0.0157(12) -0.0023(9) 0.0048(10) -0.0045(9)
C34 0.0294(16) 0.0398(18) 0.0354(17) -0.0048(14) 0.0173(14) -0.0165(14)
S1 0.0214(3) 0.0163(3) 0.0267(3) -0.0036(3) 0.0035(3) -0.0067(2)
S2 0.0211(3) 0.0203(3) 0.0143(3) 0.0005(2) 0.0082(2) -0.0023(2)
O1 0.0195(10) 0.0290(11) 0.0444(13) -0.0045(10) 0.0023(9) -0.0086(8)
O2 0.0377(12) 0.0183(10) 0.0346(12) -0.0013(8) 0.0043(10) -0.0106(9)
O3 0.0302(10) 0.0351(12) 0.0139(9) 0.0038(8) 0.0085(8) 0.0027(9)
O4 0.0303(10) 0.0256(11) 0.0215(10) 0.0025(8) 0.0128(8) 0.0039(8)
P1 0.0212(3) 0.0325(4) 0.0326(4) -0.0013(3) 0.0030(3) 0.0017(3)
F1 0.0343(11) 0.0937(19) 0.0349(11) -0.0138(11) -0.0036(9) 0.0117(11)
F2 0.0611(16) 0.0410(14) 0.104(2) 0.0060(13) 0.0042(15) -0.0083(11)
F3 0.0372(11) 0.0544(13) 0.0429(12) -0.0017(10) -0.0063(9) 0.0020(10)
F4 0.0821(19) 0.0501(15) 0.0721(17) 0.0206(13) 0.0049(14) -0.0099(14)
F5 0.0446(12) 0.0899(19) 0.0545(14) -0.0169(13) 0.0168(11) 0.0109(12)
F6 0.0374(12) 0.139(3) 0.0689(17) -0.0380(18) 0.0210(12) 0.0067(15)
N6 0.061(2) 0.047(2) 0.079(3) -0.0065(18) 0.040(2) 0.0078(17)
C35 0.046(2) 0.0396(19) 0.0274(16) -0.0019(14) 0.0108(15) 0.0031(16)
C36 0.040(2) 0.074(3) 0.037(2) -0.0045(19) 0.0111(16) 0.0141(19)

loop_
_atom_type_symbol
_atom_type_scat_dispersion_real
_atom_type_scat_dispersion_imag
_atom_type_scat_Cromer_Mann_a1
_atom_type_scat_Cromer_Mann_b1
_atom_type_scat_Cromer_Mann_a2
_atom_type_scat_Cromer_Mann_b2
_atom_type_scat_Cromer_Mann_a3
_atom_type_scat_Cromer_Mann_b3
_atom_type_scat_Cromer_Mann_a4
_atom_type_scat_Cromer_Mann_b4
_atom_type_scat_Cromer_Mann_c
_atom_type_scat_source
C 0.0181 0.0091 2.3100 20.8439 1.0200 10.2075 1.5886 0.5687 0.8650 51.6512 0.2156 'International Tables Vol C 4.2.6.8 and 6.1.1.4'
H 0.0000 0.0000 0.4930 10.5109 0.3229 26.1257 0.1402 3.1424 0.0408 57.7998 0.0030 'International Tables Vol C 4.2.6.8 and 6.1.1.4'
N 0.0311 0.0180 12.2126 0.0057 3.1322 9.8933 2.0125 28.9975 1.1663 0.5826 -11.5290 'International Tables Vol C 4.2.6.8 and 6.1.1.4'
O 0.0492 0.0322 3.0485 13.2771 2.2868 5.7011 1.5463 0.3239 0.8670 32.9089 0.2508 'International Tables Vol C 4.2.6.8 and 6.1.1.4'
F 0.0727 0.0534 3.5392 10.2825 2.6412 4.2944 1.5170 0.2615 1.0243 26.1476 0.2776 'International Tables Vol C 4.2.6.8 and 6.1.1.4'
P 0.2955 0.4335 6.4345 1.9067 4.1791 27.1570 1.7800 0.5260 1.4908 68.1645 1.1149 'International Tables Vol C 4.2.6.8 and 6.1.1.4'
S 0.3331 0.5567 6.9053 1.4679 5.2034 22.2151 1.4379 0.2536 1.5863 56.1720 0.8669 'International Tables Vol C 4.2.6.8 and 6.1.1.4'
Ir -4.7710 6.5667 27.3049 1.5928 16.7296 8.8655 15.6115 0.4179 5.8338 45.0011 11.4722 'International Tables Vol C 4.2.6.8 and 6.1.1.4'

loop_
_geom_angle_atom_site_label_1
_geom_angle_atom_site_label_2
_geom_angle_atom_site_label_3
_geom_angle
_geom_angle_publ_flag
N1 Ir1 N3 75.53(8) yes
N1 Ir1 N4 99.23(8) yes
N3 Ir1 N4 89.86(8) yes
N1 Ir1 N5 87.48(8) yes
N3 Ir1 N5 94.55(8) yes
N4 Ir1 N5 172.73(8) yes
N1 Ir1 C21 178.07(9) yes
N3 Ir1 C21 102.57(9) yes
N4 Ir1 C21 80.34(9) yes
N5 Ir1 C21 93.04(9) yes
N1 Ir1 C33 96.84(9) yes
N3 Ir1 C33 171.26(9) yes
N4 Ir1 C33 95.66(9) yes
N5 Ir1 C33 80.67(9) yes
C21 Ir1 C33 85.08(10) yes
Ir1 N1 C1 123.89(17) yes
Ir1 N1 C5 116.28(17) yes
C1 N1 C5 118.5(2) yes
N3 N2 C5 117.7(2) yes
N3 N2 C6 110.0(2) yes
C5 N2 C6 132.2(2) yes
Ir1 N3 N2 114.20(15) yes
Ir1 N3 C8 138.98(19) yes
N2 N3 C8 106.6(2) yes
Ir1 N4 C11 125.00(18) yes
Ir1 N4 C15 115.81(17) yes
C11 N4 C15 119.2(2) yes
Ir1 N5 C23 124.24(17) yes
Ir1 N5 C27 116.14(16) yes
C23 N5 C27 119.5(2) yes
N1 C1 C2 122.6(2) yes
N1 C1 H11 119.3 no
C2 C1 H11 118.0 no
C1 C2 C3 118.3(3) yes
C1 C2 H21 120.1 no
C3 C2 H21 121.7 no
C2 C3 C4 120.0(2) yes
C2 C3 H31 120.3 no
C4 C3 H31 119.7 no
C3 C4 C5 118.2(2) yes
C3 C4 H41 120.9 no
C5 C4 H41 120.8 no
N2 C5 C4 123.5(2) yes
N2 C5 N1 114.3(2) yes
C4 C5 N1 122.1(2) yes
N2 C6 C7 106.4(2) yes
N2 C6 C9 124.7(2) yes
C7 C6 C9 128.9(3) yes
C6 C7 C8 107.4(2) yes
C6 C7 H71 126.9 no
C8 C7 H71 125.7 no
C7 C8 N3 109.6(2) yes
C7 C8 C10 128.9(2) yes
N3 C8 C10 121.5(2) yes
C6 C9 H91 108.7 no
C6 C9 H92 109.6 no
H91 C9 H92 109.9 no
C6 C9 H93 109.3 no
H91 C9 H93 109.1 no
H92 C9 H93 110.2 no
C8 C10 H101 109.9 no
C8 C10 H102 110.0 no
H101 C10 H102 109.9 no
C8 C10 H103 110.3 no
H101 C10 H103 108.9 no
H102 C10 H103 107.8 no
N4 C11 C12 122.1(2) yes
N4 C11 H111 117.9 no
C12 C11 H111 120.0 no
C11 C12 C13 119.0(3) yes
C11 C12 H121 120.2 no
C13 C12 H121 120.8 no
C12 C13 C14 118.9(3) yes
C12 C13 H131 120.5 no
C14 C13 H131 120.6 no
C13 C14 C15 120.1(3) yes
C13 C14 H141 120.6 no
C15 C14 H141 119.3 no
C14 C15 N4 120.3(2) yes
C14 C15 C16 126.7(2) yes
N4 C15 C16 113.0(2) yes
C15 C16 C17 123.0(2) yes
C15 C16 C21 115.5(2) yes
C17 C16 C21 121.2(2) yes
C16 C17 C18 118.5(2) yes
C16 C17 H171 120.7 no
C18 C17 H171 120.8 no
C17 C18 C19 121.6(2) yes
C17 C18 S1 119.3(2) yes
C19 C18 S1 119.1(2) yes
C18 C19 C20 119.5(2) yes
C18 C19 H191 120.4 no
C20 C19 H191 120.1 no
C19 C20 C21 121.3(2) yes
C19 C20 H201 118.5 no
C21 C20 H201 120.2 no
C16 C21 C20 117.9(2) yes
C16 C21 Ir1 114.25(18) yes
C20 C21 Ir1 127.89(19) yes
N5 C23 C24 122.5(2) yes
N5 C23 H231 119.6 no
C24 C23 H231 117.9 no
C23 C24 C25 118.7(3) yes
C23 C24 H241 119.6 no
C25 C24 H241 121.6 no
C24 C25 C26 119.0(3) yes
C24 C25 H251 120.4 no
C26 C25 H251 120.7 no
C25 C26 C27 120.0(2) yes
C25 C26 H261 120.2 no
C27 C26 H261 119.8 no
C26 C27 N5 120.2(2) yes
C26 C27 C28 126.1(2) yes
N5 C27 C28 113.7(2) yes
C27 C28 C29 122.6(2) yes
C27 C28 C33 115.5(2) yes
C29 C28 C33 121.9(2) yes
C28 C29 C30 118.9(2) yes
C28 C29 H291 120.7 no
C30 C29 H291 120.3 no
C29 C30 C31 120.6(2) yes
C29 C30 S2 118.4(2) yes
C31 C30 S2 121.0(2) yes
C30 C31 C32 119.9(2) yes
C30 C31 H311 120.3 no
C32 C31 H311 119.8 no
C31 C32 C33 121.6(2) yes
C31 C32 H321 117.9 no
C33 C32 H321 120.5 no
C28 C33 C32 116.8(2) yes
C28 C33 Ir1 113.97(18) yes
C32 C33 Ir1 129.2(2) yes
C22 S1 C18 104.16(14) yes
C22 S1 O1 108.03(15) yes
C18 S1 O1 107.59(13) yes
C22 S1 O2 108.27(15) yes
C18 S1 O2 108.45(13) yes
O1 S1 O2 119.32(14) yes
C30 S2 C34 106.14(14) yes
C30 S2 O3 107.96(12) yes
C34 S2 O3 108.67(15) yes
C30 S2 O4 107.45(12) yes
C34 S2 O4 107.67(15) yes
O3 S2 O4 118.32(12) yes
F1 P1 F2 89.60(16) yes
F1 P1 F3 178.81(14) yes
F2 P1 F3 89.95(14) yes
F1 P1 F4 91.70(15) yes
F2 P1 F4 177.14(19) yes
F3 P1 F4 88.70(14) yes
F1 P1 F5 89.14(13) yes
F2 P1 F5 89.48(17) yes
F3 P1 F5 89.76(13) yes
F4 P1 F5 88.00(17) yes
F1 P1 F6 90.66(14) yes
F2 P1 F6 92.05(19) yes
F3 P1 F6 90.46(14) yes
F4 P1 F6 90.48(19) yes
F5 P1 F6 178.46(19) yes
N6 C35 C36 178.3(4) yes
C35 C36 H361 110.3 no
C35 C36 H362 110.2 no
H361 C36 H362 110.2 no
C35 C36 H363 109.9 no
H361 C36 H363 109.4 no
H362 C36 H363 106.9 no

loop_
_geom_bond_atom_site_label_1
_geom_bond_atom_site_label_2
_geom_bond_distance
_geom_bond_publ_flag
Ir1 N1 2.144(2) yes
Ir1 N3 2.126(2) yes
Ir1 N4 2.050(2) yes
Ir1 N5 2.044(2) yes
Ir1 C21 1.998(2) yes
Ir1 C33 2.012(3) yes
N1 C1 1.350(3) yes
N1 C5 1.343(3) yes
N2 N3 1.385(3) yes
N2 C5 1.405(3) yes
N2 C6 1.373(3) yes
N3 C8 1.325(3) yes
N4 C11 1.345(3) yes
N4 C15 1.367(3) yes
N5 C23 1.344(3) yes
N5 C27 1.359(3) yes
C1 C2 1.378(4) yes
C1 H11 0.930 no
C2 C3 1.387(4) yes
C2 H21 0.919 no
C3 C4 1.381(4) yes
C3 H31 0.921 no
C4 C5 1.395(4) yes
C4 H41 0.910 no
C6 C7 1.364(4) yes
C6 C9 1.490(4) yes
C7 C8 1.405(4) yes
C7 H71 0.923 no
C8 C10 1.487(4) yes
C9 H91 0.958 no
C9 H92 0.945 no
C9 H93 0.961 no
C10 H101 0.961 no
C10 H102 0.946 no
C10 H103 0.948 no
C11 C12 1.381(4) yes
C11 H111 0.922 no
C12 C13 1.387(4) yes
C12 H121 0.915 no
C13 C14 1.381(4) yes
C13 H131 0.923 no
C14 C15 1.385(4) yes
C14 H141 0.936 no
C15 C16 1.466(4) yes
C16 C17 1.399(4) yes
C16 C21 1.420(3) yes
C17 C18 1.386(4) yes
C17 H171 0.920 no
C18 C19 1.390(4) yes
C18 S1 1.759(3) yes
C19 C20 1.386(4) yes
C19 H191 0.916 no
C20 C21 1.397(4) yes
C20 H201 0.936 no
C22 S1 1.769(3) yes
C23 C24 1.377(4) yes
C23 H231 0.927 no
C24 C25 1.390(4) yes
C24 H241 0.932 no
C25 C26 1.384(4) yes
C25 H251 0.927 no
C26 C27 1.391(4) yes
C26 H261 0.918 no
C27 C28 1.470(3) yes
C28 C29 1.394(4) yes
C28 C33 1.415(4) yes
C29 C30 1.394(4) yes
C29 H291 0.925 no
C30 C31 1.380(4) yes
C30 S2 1.772(3) yes
C31 C32 1.393(4) yes
C31 H311 0.923 no
C32 C33 1.403(4) yes
C32 H321 0.932 no
C34 S2 1.763(3) yes
S1 O1 1.435(2) yes
S1 O2 1.441(2) yes
S2 O3 1.442(2) yes
S2 O4 1.437(2) yes
P1 F1 1.589(2) yes
P1 F2 1.570(3) yes
P1 F3 1.597(2) yes
P1 F4 1.596(3) yes
P1 F5 1.597(2) yes
P1 F6 1.574(2) yes
N6 C35 1.133(5) yes
C35 C36 1.447(5) yes
C36 H361 0.953 no
C36 H362 0.952 no
C36 H363 0.952 no

loop_
_geom_hbond_atom_site_label_D
_geom_hbond_atom_site_label_H
_geom_hbond_atom_site_label_A
_geom_hbond_site_symmetry_A
_geom_hbond_angle_DHA
_geom_hbond_distance_DH
_geom_hbond_distance_HA
_geom_hbond_distance_DA
_geom_hbond_publ_flag
C4 H41 C9 . 121.95(9) 0.910 2.511 3.091(4) yes
C4 H41 O3 6_564 148.82(8) 0.910 2.457 3.270(4) yes
C11 H111 O4 7_546 149.45(8) 0.922 2.379 3.207(4) yes
C36 H362 O1 . 167.02(13) 0.952 2.305 3.239(4) yes
